data_7709900
loop_
_publ_author_name
'Maliszewski, Benon P.'
'Ritacco, Ida'
'Beli\<s, Marek'
'Hashim, Ishfaq Ibni'
'Tzouras, Nikolaos V.'
'Caporaso, Lucia'
'Cavallo, Luigi'
'Van Hecke, Kristof'
'Nahra, Fady'
'Cazin, Catherine S. J.'
'Nolan, Steven P.'

_publ_section_title
;
 A green route to platinum N-heterocyclic carbene complexes: mechanism and
 expanded scope
;
_journal_name_full 'Dalton Transactions'
_journal_paper_doi 10.1039/D2DT00504B
_journal_year 2022
_chemical_formula_moiety 'C74 H61 Cl2 N3 Pt, C1 H2 Cl2'
_chemical_formula_sum 'C75 H63 Cl4 N3 Pt'
_chemical_formula_weight 1343.17
_space_group_crystal_system orthorhombic
_space_group_IT_number 61
_space_group_name_Hall '-P 2ac 2ab'
_space_group_name_H-M_alt 'P b c a'
_atom_sites_solution_hydrogens geom
_atom_sites_solution_primary dual
_audit_creation_date 2020-12-22
_audit_creation_method
;
Olex2 1.3
(compiled 2020.11.12 svn.r5f609507 for OlexSys, GUI svn.r6219)
;
_audit_update_record
;
2022-01-20 deposited with the CCDC.	2022-03-31 downloaded from the CCDC.
;
_cell_angle_alpha 90
_cell_angle_beta 90
_cell_angle_gamma 90
_cell_formula_units_Z 8
_cell_length_a 18.0177(3)
_cell_length_b 19.4122(2)
_cell_length_c 37.8914(7)
_cell_measurement_reflns_used 20298
_cell_measurement_temperature 100.0(1)
_cell_measurement_theta_max 29.2070
_cell_measurement_theta_min 2.9940
_cell_volume 13253.0(4)
_computing_cell_refinement 'CrysAlisPro 1.171.40.67a (Rigaku OD, 2019)'
_computing_data_collection 'CrysAlisPro 1.171.40.67a (Rigaku OD, 2019)'
_computing_data_reduction 'CrysAlisPro 1.171.40.67a (Rigaku OD, 2019)'
_computing_molecular_graphics 'Olex2 1.3 (Dolomanov et al., 2009)'
_computing_publication_material 'Olex2 1.3 (Dolomanov et al., 2009)'
_computing_structure_refinement 'SHELXL 2018/3 (Sheldrick, 2015)'
_computing_structure_solution 'SHELXT  (Sheldrick, 2015)'
_diffrn_ambient_environment N~2~
_diffrn_ambient_temperature 100.0(1)
_diffrn_detector 'CCD plate'
_diffrn_detector_area_resol_mean 10.4839
_diffrn_detector_type Atlas
_diffrn_measured_fraction_theta_full 0.997
_diffrn_measured_fraction_theta_max 0.901
_diffrn_measurement_details
;
List of Runs (angles in degrees, time in seconds):

  # Type    Start    End  Width  t~exp~   \w     \q     \k     \f   Frames
#--------------------------------------------------------------------------
  1  \w    -63.00  37.20   0.30   65.00    --   10.17 -57.00  90.00  334
  2  \w    -18.00  82.20   0.30   65.00    --   10.17  57.00-180.00  334
  3  \w    -15.00  10.20   0.30   65.00    --   10.17 -99.00   0.00   84
;
_diffrn_measurement_device 'four-circle diffractometer'
_diffrn_measurement_device_type 'SuperNova, Dual, Cu at home/near, Atlas'
_diffrn_measurement_method '\w scans'
_diffrn_orient_matrix_type 'CrysAlisPro convention (1999,Acta A55,543-557)'
_diffrn_orient_matrix_UB_11 0.0111661000
_diffrn_orient_matrix_UB_12 0.0098546000
_diffrn_orient_matrix_UB_13 0.0172242000
_diffrn_orient_matrix_UB_21 0.0101439000
_diffrn_orient_matrix_UB_22 -0.0345617000
_diffrn_orient_matrix_UB_23 0.0037176000
_diffrn_orient_matrix_UB_31 0.0363647000
_diffrn_orient_matrix_UB_32 0.0065920000
_diffrn_orient_matrix_UB_33 -0.0063144000
_diffrn_radiation_monochromator mirror
_diffrn_radiation_probe x-ray
_diffrn_radiation_type 'Mo K\a'
_diffrn_radiation_wavelength 0.71073
_diffrn_reflns_av_R_equivalents 0.0551
_diffrn_reflns_av_unetI/netI 0.0594
_diffrn_reflns_Laue_measured_fraction_full 0.997
_diffrn_reflns_Laue_measured_fraction_max 0.901
_diffrn_reflns_limit_h_max 23
_diffrn_reflns_limit_h_min -25
_diffrn_reflns_limit_k_max 26
_diffrn_reflns_limit_k_min -27
_diffrn_reflns_limit_l_max 50
_diffrn_reflns_limit_l_min -37
_diffrn_reflns_number 82491
_diffrn_reflns_point_group_measured_fraction_full 0.997
_diffrn_reflns_point_group_measured_fraction_max 0.901
_diffrn_reflns_theta_full 25.242
_diffrn_reflns_theta_max 29.653
_diffrn_reflns_theta_min 2.492
_diffrn_source 'micro-focus sealed X-ray tube'
_diffrn_source_type 'SuperNova (Mo) X-ray Source'
_exptl_absorpt_coefficient_mu 2.322
_exptl_absorpt_correction_T_max 1.000
_exptl_absorpt_correction_T_min 0.477
_exptl_absorpt_correction_type gaussian
_exptl_absorpt_process_details
;
CrysAlisPro 1.171.40.67a (Rigaku Oxford Diffraction, 2019)
Numerical absorption correction based on gaussian integration over
			a multifaceted crystal model
Empirical absorption correction using spherical harmonics,
 implemented in SCALE3 ABSPACK scaling algorithm.
;
_exptl_crystal_colour 'clear colourless'
_exptl_crystal_colour_lustre clear
_exptl_crystal_colour_primary colourless
_exptl_crystal_density_diffrn 1.346
_exptl_crystal_description plate
_exptl_crystal_F_000 5440
_exptl_crystal_preparation Synthesis
_exptl_crystal_recrystallization_method 'Pentane diffusion in DCM'
_exptl_crystal_size_max 0.264
_exptl_crystal_size_mid 0.188
_exptl_crystal_size_min 0.122
_refine_diff_density_max 1.448
_refine_diff_density_min -1.202
_refine_diff_density_rms 0.132
_refine_ls_extinction_method none
_refine_ls_goodness_of_fit_ref 1.072
_refine_ls_hydrogen_treatment constr
_refine_ls_matrix_type full
_refine_ls_number_parameters 779
_refine_ls_number_reflns 16869
_refine_ls_number_restraints 16
_refine_ls_restrained_S_all 1.073
_refine_ls_R_factor_all 0.0886
_refine_ls_R_factor_gt 0.0539
_refine_ls_shift/su_max 0.002
_refine_ls_shift/su_mean 0.000
_refine_ls_structure_factor_coef Fsqd
_refine_ls_weighting_details 'w=1/[\s^2^(Fo^2^)+(0.0518P)^2^+42.4059P] where P=(Fo^2^+2Fc^2^)/3'
_refine_ls_weighting_scheme calc
_refine_ls_wR_factor_gt 0.1243
_refine_ls_wR_factor_ref 0.1382
_reflns_Friedel_coverage 0.000
_reflns_number_gt 11878
_reflns_number_total 16869
_reflns_threshold_expression 'I > 2\s(I)'
_cod_data_source_file d2dt00504b2.cif
_cod_data_source_block bm151-2
_cod_database_code 7709900
_shelx_shelxl_version_number 2018/3
_chemical_oxdiff_formula 'C74 H61 Cl2 N3 Pt'
_shelx_space_group_comment
;
The symmetry employed for this shelxl refinement is uniquely defined
by the following loop, which should always be used as a source of
symmetry information in preference to the above space-group names.
They are only intended as comments.
;
_reflns_odcompleteness_completeness 99.83
_reflns_odcompleteness_iscentric 1
_reflns_odcompleteness_theta 26.32
_olex2_refinement_description
;
1. Fixed Uiso
 At 1.2 times of:
  All C(H) groups, All C(H,H) groups
 At 1.5 times of:
  All C(H,H,H) groups
2. Restrained distances
 C57-C64A = C57-C64B
 1.51 with sigma of 0.01
 C64A-C65A = C66A-C67A = C68A-C69A
 1.39 with sigma of 0.01
 C64B-C65B = C66B-C67B = C68B-C69B
 1.39 with sigma of 0.01
 C64A-C69A
 1.39 with sigma of 0.01
 C64B-C69B
 1.39 with sigma of 0.01
 C75A-Cl3A = C75A-Cl4A
 1.746 with sigma of 0.005
 C75B-Cl3B = C75B-Cl4B
 1.746 with sigma of 0.005
 Cl3A-Cl4A
 2.9 with sigma of 0.01
 Cl3B-Cl4B
 2.9 with sigma of 0.01
3. Uiso/Uaniso restraints and constraints
Uanis(C64A) = Uanis(C64B)
Uanis(C65A) = Uanis(C65B)
Uanis(C66A) = Uanis(C66B)
Uanis(C67A) = Uanis(C67B)
Uanis(C68A) = Uanis(C68B)
Uanis(C69A) = Uanis(C69B)
Uanis(C75A) = Uanis(C75B)
Uanis(Cl3A) = Uanis(Cl3B)
Uanis(Cl4A) = Uanis(Cl4B)
4. Others
 Sof(H57A)=Sof(C67B)=Sof(H67B)=Sof(C68B)=Sof(H68B)=Sof(C65B)=Sof(H65B)=
 Sof(C69B)=Sof(H69B)=Sof(C64B)=Sof(C66B)=Sof(H66B)=1-FVAR(1)
 Sof(H57)=Sof(C64A)=Sof(C69A)=Sof(H69A)=Sof(C65A)=Sof(H65A)=Sof(C67A)=
 Sof(H67A)=Sof(C66A)=Sof(H66A)=Sof(C68A)=Sof(H68A)=FVAR(1)
 Sof(Cl3B)=Sof(Cl4B)=Sof(C75B)=Sof(H75C)=Sof(H75D)=1-FVAR(2)
 Sof(Cl4A)=Sof(Cl3A)=Sof(C75A)=Sof(H75A)=Sof(H75B)=FVAR(2)
5.a Ternary CH refined with riding coordinates:
 C43(H43), C10(H10), C24(H24), C57(H57), C57(H57A)
5.b Secondary CH2 refined with riding coordinates:
 C75A(H75A,H75B), C75B(H75C,H75D)
5.c Aromatic/amide H refined with riding coordinates:
 C46(H46), C45(H45), C39(H39), C3(H3), C22(H22), C8(H8), C41(H41), C2(H2),
 C47(H47), C70(H70), C12(H12), C6(H6), C18(H18), C16(H16), C21(H21), C48(H48),
 C49(H49), C74(H74), C26(H26), C20(H20), C71(H71), C51(H51), C13(H13), C55(H55),
  C63(H63), C19(H19), C32(H32), C30(H30), C15(H15), C14(H14), C73(H73),
 C61(H61), C27(H27), C59(H59), C28(H28), C72(H72), C36(H36), C54(H54), C33(H33),
  C29(H29), C62(H62), C53(H53), C52(H52), C60(H60), C35(H35), C34(H34),
 C69A(H69A), C65A(H65A), C67A(H67A), C66A(H66A), C68A(H68A), C67B(H67B),
 C68B(H68B), C65B(H65B), C69B(H69B), C66B(H66B)
5.d Idealised Me refined as rotating group:
 C56(H56A,H56B,H56C), C23(H23A,H23B,H23C)
;
_olex2_date_sample_data_collection 2020-12-14
_olex2_exptl_crystal_mounting_method 'Little loop'
_olex2_submission_original_sample_id BM151
_olex2_submission_special_instructions 'No special instructions were received'
_oxdiff_exptl_absorpt_empirical_details
;
Empirical correction (ABSPACK) includes:
- Absorption correction using spherical harmonics
- Frame scaling
- B-factor correction
;
_oxdiff_exptl_absorpt_empirical_full_max 1.581
_oxdiff_exptl_absorpt_empirical_full_min 0.764

loop_
_space_group_symop_operation_xyz
'x, y, z'
'-x+1/2, -y, z+1/2'
'-x, y+1/2, -z+1/2'
'x+1/2, -y+1/2, -z'
'-x, -y, -z'
'x-1/2, y, -z-1/2'
'x, -y-1/2, z-1/2'
'-x-1/2, y-1/2, z'

loop_
_atom_site_label
_atom_site_type_symbol
_atom_site_fract_x
_atom_site_fract_y
_atom_site_fract_z
_atom_site_U_iso_or_equiv
_atom_site_adp_type
_atom_site_occupancy
_atom_site_site_symmetry_order
_atom_site_calc_flag
_atom_site_refinement_flags_posn
_atom_site_refinement_flags_adp
_atom_site_refinement_flags_occupancy
_atom_site_disorder_assembly
_atom_site_disorder_group
Pt1 Pt 0.60827(2) 0.57722(2) 0.42892(2) 0.02513(7) Uani 1 1 d . . . . .
Cl2 Cl 0.73372(7) 0.59600(6) 0.43675(3) 0.0282(3) Uani 1 1 d . . . . .
Cl1 Cl 0.48301(7) 0.56237(7) 0.42058(4) 0.0409(3) Uani 1 1 d . . . . .
N1 N 0.6481(2) 0.64316(19) 0.36091(11) 0.0203(8) Uani 1 1 d . . . . .
N2 N 0.5791(2) 0.71179(19) 0.39143(11) 0.0211(8) Uani 1 1 d . . . . .
N3 N 0.6108(3) 0.4996(2) 0.46787(12) 0.0337(10) Uani 1 1 d . . . . .
C1 C 0.6103(2) 0.6479(2) 0.39164(13) 0.0205(9) Uani 1 1 d . . . . .
C37 C 0.5264(2) 0.7388(2) 0.41688(13) 0.0230(10) Uani 1 1 d . . . . .
C38 C 0.5489(3) 0.7520(2) 0.45140(13) 0.0221(10) Uani 1 1 d . . . . .
C4 C 0.6905(2) 0.5832(2) 0.35002(13) 0.0214(9) Uani 1 1 d . . . . .
C5 C 0.7678(3) 0.5869(2) 0.34886(13) 0.0234(10) Uani 1 1 d . . . . .
C43 C 0.6311(2) 0.7473(2) 0.46138(13) 0.0244(10) Uani 1 1 d . . . . .
H43 H 0.650190 0.704041 0.450257 0.029 Uiso 1 1 calc R U . . .
C46 C 0.7886(3) 0.8463(3) 0.41909(15) 0.0373(13) Uani 1 1 d . . . . .
H46 H 0.836976 0.836997 0.410308 0.045 Uiso 1 1 calc R U . . .
C9 C 0.6524(3) 0.5230(2) 0.34098(13) 0.0247(10) Uani 1 1 d . . . . .
C42 C 0.4543(2) 0.7534(2) 0.40547(13) 0.0222(10) Uani 1 1 d . . . . .
C17 C 0.8085(2) 0.6937(2) 0.31614(13) 0.0237(10) Uani 1 1 d . . . . .
C45 C 0.7458(3) 0.7929(3) 0.43286(13) 0.0303(11) Uani 1 1 d . . . . .
H45 H 0.765281 0.747463 0.433825 0.036 Uiso 1 1 calc R U . . .
C39 C 0.4964(3) 0.7755(2) 0.47553(13) 0.0234(10) Uani 1 1 d . . . . .
H39 H 0.511203 0.784586 0.499140 0.028 Uiso 1 1 calc R U . . .
C3 C 0.5999(2) 0.7473(2) 0.36087(13) 0.0224(10) Uani 1 1 d . . . . .
H3 H 0.587044 0.793283 0.354826 0.027 Uiso 1 1 calc R U . . .
C11 C 0.8877(2) 0.6490(2) 0.36551(13) 0.0245(10) Uani 1 1 d . . . . .
C10 C 0.8087(2) 0.6559(2) 0.35179(13) 0.0227(10) Uani 1 1 d . . . . .
H10 H 0.780679 0.685068 0.368971 0.027 Uiso 1 1 calc R U . . .
C22 C 0.7822(3) 0.6641(3) 0.28526(14) 0.0291(11) Uani 1 1 d . . . . .
H22 H 0.765285 0.617771 0.285458 0.035 Uiso 1 1 calc R U . . .
C44 C 0.6749(3) 0.8059(2) 0.44511(14) 0.0260(10) Uani 1 1 d . . . . .
C8 C 0.6940(3) 0.4645(2) 0.33337(14) 0.0264(11) Uani 1 1 d . . . . .
H8 H 0.668939 0.423243 0.327083 0.032 Uiso 1 1 calc R U . . .
C41 C 0.4029(2) 0.7764(2) 0.43095(13) 0.0244(10) Uani 1 1 d . . . . .
H41 H 0.353261 0.785478 0.423946 0.029 Uiso 1 1 calc R U . . .
C2 C 0.6416(3) 0.7038(2) 0.34172(13) 0.0237(10) Uani 1 1 d . . . . .
H2 H 0.662698 0.712775 0.319218 0.028 Uiso 1 1 calc R U . . .
C47 C 0.7613(3) 0.9119(3) 0.41819(16) 0.0398(14) Uani 1 1 d . . . . .
H47 H 0.791171 0.948424 0.409443 0.048 Uiso 1 1 calc R U . . .
C70 C 0.5669(4) 0.4440(3) 0.46498(18) 0.0450(16) Uani 1 1 d . . . . .
H70 H 0.530186 0.442975 0.447002 0.054 Uiso 1 1 calc R U . . .
C24 C 0.5679(2) 0.5233(2) 0.33677(14) 0.0244(10) Uani 1 1 d . . . . .
H24 H 0.547515 0.545714 0.358455 0.029 Uiso 1 1 calc R U . . .
C12 C 0.9040(3) 0.6609(3) 0.40089(14) 0.0306(11) Uani 1 1 d . . . . .
H12 H 0.865081 0.672154 0.416780 0.037 Uiso 1 1 calc R U . . .
C57 C 0.4319(2) 0.7521(3) 0.36677(14) 0.0296(11) Uani 1 1 d D . . . .
H57 H 0.463593 0.716965 0.354695 0.035 Uiso 0.674(9) 1 calc R U P A 1
H57A H 0.468529 0.720165 0.355550 0.035 Uiso 0.326(9) 1 calc R U P A 2
C6 C 0.8065(3) 0.5265(2) 0.34164(14) 0.0281(11) Uani 1 1 d . . . . .
H6 H 0.859246 0.527691 0.341478 0.034 Uiso 1 1 calc R U . . .
C18 C 0.8359(3) 0.7609(3) 0.31450(14) 0.0309(12) Uani 1 1 d . . . . .
H18 H 0.855577 0.781787 0.335144 0.037 Uiso 1 1 calc R U . . .
C25 C 0.5346(3) 0.4515(3) 0.33538(15) 0.0290(11) Uani 1 1 d . . . . .
C16 C 0.9459(3) 0.6319(3) 0.34303(14) 0.0284(11) Uani 1 1 d . . . . .
H16 H 0.936036 0.623933 0.318740 0.034 Uiso 1 1 calc R U . . .
C21 C 0.7805(3) 0.7015(3) 0.25407(15) 0.0366(13) Uani 1 1 d . . . . .
H21 H 0.761549 0.680791 0.233222 0.044 Uiso 1 1 calc R U . . .
C48 C 0.6908(3) 0.9250(3) 0.42989(17) 0.0440(15) Uani 1 1 d . . . . .
H48 H 0.671827 0.970589 0.428909 0.053 Uiso 1 1 calc R U . . .
C49 C 0.6472(3) 0.8730(3) 0.44300(17) 0.0399(14) Uani 1 1 d . . . . .
H49 H 0.598121 0.882707 0.450678 0.048 Uiso 1 1 calc R U . . .
C31 C 0.5443(3) 0.5679(3) 0.30588(16) 0.0335(12) Uani 1 1 d . . . . .
C40 C 0.4227(3) 0.7860(2) 0.46585(14) 0.0247(10) Uani 1 1 d . . . . .
C74 C 0.6613(4) 0.5003(3) 0.49394(16) 0.0415(15) Uani 1 1 d . . . . .
H74 H 0.691846 0.539791 0.496591 0.050 Uiso 1 1 calc R U . . .
C58 C 0.4466(3) 0.8218(3) 0.34896(14) 0.0309(12) Uani 1 1 d . . . . .
C7 C 0.7710(3) 0.4648(2) 0.33469(15) 0.0300(12) Uani 1 1 d . . . . .
C26 C 0.5366(3) 0.4106(3) 0.36551(17) 0.0365(13) Uani 1 1 d . . . . .
H26 H 0.559661 0.427868 0.386260 0.044 Uiso 1 1 calc R U . . .
C50 C 0.6431(3) 0.7392(3) 0.50098(14) 0.0271(11) Uani 1 1 d . . . . .
C20 C 0.8059(3) 0.7686(3) 0.25298(16) 0.0365(13) Uani 1 1 d . . . . .
H20 H 0.803613 0.794626 0.231771 0.044 Uiso 1 1 calc R U . . .
C71 C 0.5737(4) 0.3876(3) 0.4876(2) 0.0538(19) Uani 1 1 d . . . . .
H71 H 0.541803 0.348984 0.484997 0.065 Uiso 1 1 calc R U . . .
C56 C 0.3661(3) 0.8089(3) 0.49272(15) 0.0342(12) Uani 1 1 d . . . . .
H56A H 0.355648 0.770850 0.509009 0.051 Uiso 1 1 calc R U . . .
H56B H 0.320242 0.822322 0.480637 0.051 Uiso 1 1 calc R U . . .
H56C H 0.385572 0.848245 0.505983 0.051 Uiso 1 1 calc R U . . .
C51 C 0.6778(3) 0.7877(3) 0.52174(15) 0.0366(13) Uani 1 1 d . . . . .
H51 H 0.694552 0.829476 0.511383 0.044 Uiso 1 1 calc R U . . .
C13 C 0.9764(3) 0.6565(3) 0.41333(16) 0.0384(13) Uani 1 1 d . . . . .
H13 H 0.986718 0.665686 0.437461 0.046 Uiso 1 1 calc R U . . .
C55 C 0.6196(3) 0.6775(3) 0.51663(15) 0.0367(13) Uani 1 1 d . . . . .
H55 H 0.596630 0.643212 0.502467 0.044 Uiso 1 1 calc R U . . .
C63 C 0.4537(3) 0.8248(3) 0.31259(16) 0.0416(14) Uani 1 1 d . . . . .
H63 H 0.449663 0.783694 0.299101 0.050 Uiso 1 1 calc R U . . .
C19 C 0.8348(3) 0.7969(3) 0.28339(16) 0.0382(13) Uani 1 1 d . . . . .
H19 H 0.854317 0.842393 0.282778 0.046 Uiso 1 1 calc R U . . .
C32 C 0.5866(4) 0.5775(3) 0.27623(17) 0.0468(15) Uani 1 1 d . . . . .
H32 H 0.632886 0.554584 0.273764 0.056 Uiso 1 1 calc R U . . .
C30 C 0.5005(3) 0.4245(3) 0.30544(17) 0.0408(14) Uani 1 1 d . . . . .
H30 H 0.498350 0.451019 0.284386 0.049 Uiso 1 1 calc R U . . .
C64A C 0.3513(5) 0.7340(5) 0.3592(5) 0.030(2) Uani 0.674(9) 1 d D . P A 1
C15 C 1.0177(3) 0.6264(3) 0.35544(16) 0.0343(12) Uani 1 1 d . . . . .
H15 H 1.056608 0.614028 0.339773 0.041 Uiso 1 1 calc R U . . .
C14 C 1.0331(3) 0.6389(3) 0.39074(16) 0.0397(14) Uani 1 1 d . . . . .
H14 H 1.082562 0.635371 0.399260 0.048 Uiso 1 1 calc R U . . .
C73 C 0.6706(4) 0.4461(3) 0.51699(18) 0.0514(17) Uani 1 1 d . . . . .
H73 H 0.706902 0.448391 0.535114 0.062 Uiso 1 1 calc R U . . .
C61 C 0.4742(4) 0.9476(3) 0.31456(19) 0.0504(16) Uani 1 1 d . . . . .
H61 H 0.483471 0.990128 0.302947 0.061 Uiso 1 1 calc R U . . .
C27 C 0.5056(3) 0.3450(3) 0.36586(18) 0.0420(15) Uani 1 1 d . . . . .
H27 H 0.507262 0.318150 0.386810 0.050 Uiso 1 1 calc R U . . .
C59 C 0.4547(3) 0.8832(3) 0.36776(16) 0.0385(13) Uani 1 1 d . . . . .
H59 H 0.450829 0.882812 0.392766 0.046 Uiso 1 1 calc R U . . .
C28 C 0.4730(3) 0.3192(3) 0.3365(2) 0.0488(17) Uani 1 1 d . . . . .
H28 H 0.452749 0.274008 0.336757 0.059 Uiso 1 1 calc R U . . .
C72 C 0.6263(4) 0.3883(3) 0.51342(19) 0.0533(18) Uani 1 1 d . . . . .
H72 H 0.632511 0.349839 0.528652 0.064 Uiso 1 1 calc R U . . .
C36 C 0.4758(3) 0.6014(3) 0.30826(19) 0.0466(16) Uani 1 1 d . . . . .
H36 H 0.445928 0.594931 0.328663 0.056 Uiso 1 1 calc R U . . .
C54 C 0.6294(4) 0.6655(4) 0.55246(17) 0.0517(17) Uani 1 1 d . . . . .
H54 H 0.612676 0.623934 0.563004 0.062 Uiso 1 1 calc R U . . .
C23 C 0.8138(3) 0.3994(3) 0.3289(2) 0.0463(16) Uani 1 1 d . . . . .
H23A H 0.866296 0.410310 0.325258 0.069 Uiso 1 1 calc R U . . .
H23B H 0.794295 0.375516 0.308116 0.069 Uiso 1 1 calc R U . . .
H23C H 0.808604 0.369634 0.349690 0.069 Uiso 1 1 calc R U . . .
C33 C 0.5607(5) 0.6218(4) 0.24943(19) 0.069(2) Uani 1 1 d . . . . .
H33 H 0.590219 0.629732 0.229067 0.083 Uiso 1 1 calc R U . . .
C29 C 0.4693(3) 0.3581(3) 0.3063(2) 0.0505(17) Uani 1 1 d . . . . .
H29 H 0.445530 0.340116 0.285887 0.061 Uiso 1 1 calc R U . . .
C62 C 0.4665(4) 0.8871(4) 0.29557(17) 0.0515(17) Uani 1 1 d . . . . .
H62 H 0.470013 0.888241 0.270560 0.062 Uiso 1 1 calc R U . . .
C53 C 0.6645(4) 0.7163(4) 0.57262(18) 0.0556(19) Uani 1 1 d . . . . .
H53 H 0.671607 0.709159 0.597186 0.067 Uiso 1 1 calc R U . . .
C52 C 0.6888(3) 0.7766(4) 0.55732(18) 0.0512(17) Uani 1 1 d . . . . .
H52 H 0.713059 0.810477 0.571247 0.061 Uiso 1 1 calc R U . . .
C60 C 0.4682(4) 0.9445(3) 0.35045(18) 0.0462(15) Uani 1 1 d . . . . .
H60 H 0.473389 0.985556 0.363845 0.055 Uiso 1 1 calc R U . . .
C35 C 0.4510(5) 0.6431(4) 0.2818(3) 0.074(3) Uani 1 1 d . . . . .
H35 H 0.404102 0.665050 0.284013 0.089 Uiso 1 1 calc R U . . .
C34 C 0.4921(6) 0.6537(4) 0.2527(3) 0.082(3) Uani 1 1 d . . . . .
H34 H 0.474319 0.682871 0.234472 0.098 Uiso 1 1 calc R U . . .
C69A C 0.3300(5) 0.6678(5) 0.3677(3) 0.039(2) Uani 0.674(9) 1 d D . P A 1
H69A H 0.364425 0.638018 0.379041 0.046 Uiso 0.674(9) 1 calc R U P A 1
C65A C 0.3000(5) 0.7783(5) 0.3434(3) 0.035(2) Uani 0.674(9) 1 d D . P A 1
H65A H 0.314420 0.823984 0.337563 0.042 Uiso 0.674(9) 1 calc R U P A 1
C67A C 0.2095(6) 0.6889(6) 0.3443(3) 0.050(3) Uani 0.674(9) 1 d D . P A 1
H67A H 0.160850 0.673148 0.338887 0.061 Uiso 0.674(9) 1 calc R U P A 1
C66A C 0.2286(5) 0.7566(6) 0.3363(3) 0.051(3) Uani 0.674(9) 1 d D . P A 1
H66A H 0.193294 0.787067 0.326152 0.061 Uiso 0.674(9) 1 calc R U P A 1
C68A C 0.2590(5) 0.6437(6) 0.3600(3) 0.051(3) Uani 0.674(9) 1 d D . P A 1
H68A H 0.245015 0.597669 0.365268 0.061 Uiso 0.674(9) 1 calc R U P A 1
C67B C 0.2222(13) 0.6439(14) 0.3520(6) 0.050(3) Uani 0.326(9) 1 d D . P A 2
H67B H 0.177611 0.619959 0.346770 0.061 Uiso 0.326(9) 1 calc R U P A 2
C68B C 0.2797(11) 0.6099(13) 0.3706(7) 0.051(3) Uani 0.326(9) 1 d D . P A 2
H68B H 0.274069 0.563803 0.378605 0.061 Uiso 0.326(9) 1 calc R U P A 2
C65B C 0.2969(11) 0.7454(11) 0.3484(6) 0.035(2) Uani 0.326(9) 1 d D . P A 2
H65B H 0.301324 0.792510 0.341998 0.042 Uiso 0.326(9) 1 calc R U P A 2
C69B C 0.3453(12) 0.6468(10) 0.3766(8) 0.039(2) Uani 0.326(9) 1 d D . P A 2
H69B H 0.383522 0.625035 0.389795 0.046 Uiso 0.326(9) 1 calc R U P A 2
C64B C 0.3580(10) 0.7136(12) 0.3643(12) 0.030(2) Uani 0.326(9) 1 d D . P A 2
C66B C 0.2304(15) 0.7122(14) 0.3413(8) 0.051(3) Uani 0.326(9) 1 d D . P A 2
H66B H 0.191254 0.735534 0.329488 0.061 Uiso 0.326(9) 1 calc R U P A 2
Cl4A Cl 0.3374(3) 0.4817(3) 0.25087(12) 0.1351(17) Uani 0.618(3) 1 d D . P B 1
Cl3A Cl 0.2165(3) 0.4733(3) 0.30065(16) 0.1335(17) Uani 0.618(3) 1 d D . P B 1
C75A C 0.3088(4) 0.4948(7) 0.2943(2) 0.090(4) Uani 0.618(3) 1 d D . P B 1
H75A H 0.339972 0.466659 0.310253 0.107 Uiso 0.618(3) 1 calc R U P B 1
H75B H 0.316204 0.543821 0.300581 0.107 Uiso 0.618(3) 1 calc R U P B 1
Cl3B Cl 0.3242(4) 0.4644(5) 0.3850(3) 0.1335(17) Uani 0.382(3) 1 d D . P B 2
Cl4B Cl 0.1841(5) 0.4818(5) 0.4241(2) 0.1351(17) Uani 0.382(3) 1 d D . P B 2
C75B C 0.2349(6) 0.4344(9) 0.3933(5) 0.090(4) Uani 0.382(3) 1 d D . P B 2
H75C H 0.238470 0.386230 0.401707 0.107 Uiso 0.382(3) 1 calc R U P B 2
H75D H 0.207084 0.433853 0.370770 0.107 Uiso 0.382(3) 1 calc R U P B 2

loop_
_atom_site_aniso_label
_atom_site_aniso_U_11
_atom_site_aniso_U_22
_atom_site_aniso_U_33
_atom_site_aniso_U_23
_atom_site_aniso_U_13
_atom_site_aniso_U_12
Pt1 0.02750(11) 0.01958(9) 0.02833(12) -0.00142(7) 0.00729(8) -0.00562(7)
Cl2 0.0287(6) 0.0234(5) 0.0326(7) 0.0032(5) 0.0011(5) -0.0007(5)
Cl1 0.0289(6) 0.0411(7) 0.0527(9) -0.0090(6) 0.0132(6) -0.0123(6)
N1 0.0164(18) 0.0198(18) 0.025(2) -0.0020(16) 0.0021(16) -0.0025(15)
N2 0.0168(18) 0.0211(18) 0.025(2) -0.0038(16) 0.0025(16) -0.0017(15)
N3 0.043(3) 0.025(2) 0.033(3) 0.0021(18) 0.012(2) -0.004(2)
C1 0.017(2) 0.018(2) 0.026(3) -0.0044(18) 0.0007(19) -0.0057(18)
C37 0.019(2) 0.021(2) 0.030(3) -0.0030(19) 0.0069(19) -0.0020(18)
C38 0.023(2) 0.019(2) 0.025(3) -0.0005(18) 0.0019(19) -0.0024(18)
C4 0.019(2) 0.019(2) 0.026(3) -0.0033(18) 0.0015(18) 0.0009(18)
C5 0.020(2) 0.027(2) 0.023(3) -0.0057(19) -0.0006(19) 0.0003(19)
C43 0.018(2) 0.024(2) 0.031(3) -0.006(2) 0.000(2) -0.0017(19)
C46 0.029(3) 0.047(3) 0.036(3) -0.007(3) 0.005(2) -0.010(2)
C9 0.024(2) 0.023(2) 0.027(3) -0.003(2) 0.001(2) -0.0015(19)
C42 0.020(2) 0.023(2) 0.023(3) -0.0029(19) 0.0014(19) -0.0017(19)
C17 0.018(2) 0.025(2) 0.028(3) -0.003(2) 0.0059(19) 0.0026(19)
C45 0.026(2) 0.035(3) 0.031(3) -0.006(2) 0.003(2) -0.001(2)
C39 0.024(2) 0.023(2) 0.024(3) -0.0014(19) 0.0008(19) -0.0031(19)
C3 0.019(2) 0.022(2) 0.027(3) 0.0010(19) 0.0003(19) -0.0026(18)
C11 0.018(2) 0.026(2) 0.029(3) -0.001(2) 0.002(2) -0.0056(19)
C10 0.019(2) 0.021(2) 0.028(3) -0.0032(19) 0.0035(19) -0.0020(18)
C22 0.022(2) 0.035(3) 0.031(3) -0.005(2) 0.007(2) -0.001(2)
C44 0.022(2) 0.027(2) 0.030(3) -0.005(2) -0.002(2) -0.004(2)
C8 0.025(2) 0.021(2) 0.034(3) -0.007(2) -0.002(2) -0.0022(19)
C41 0.016(2) 0.026(2) 0.031(3) -0.001(2) 0.002(2) -0.0002(18)
C2 0.019(2) 0.026(2) 0.026(3) 0.001(2) 0.002(2) -0.0007(19)
C47 0.039(3) 0.036(3) 0.044(4) 0.001(2) 0.002(3) -0.019(3)
C70 0.056(4) 0.029(3) 0.050(4) -0.001(3) 0.021(3) -0.013(3)
C24 0.019(2) 0.020(2) 0.033(3) -0.006(2) -0.003(2) -0.0022(19)
C12 0.028(3) 0.036(3) 0.028(3) -0.004(2) 0.006(2) -0.002(2)
C57 0.018(2) 0.038(3) 0.032(3) -0.009(2) 0.001(2) 0.001(2)
C6 0.020(2) 0.025(2) 0.039(3) -0.004(2) 0.002(2) 0.0027(19)
C18 0.033(3) 0.028(2) 0.032(3) -0.004(2) 0.002(2) 0.001(2)
C25 0.020(2) 0.026(2) 0.042(3) -0.008(2) 0.002(2) -0.001(2)
C16 0.023(2) 0.033(3) 0.029(3) -0.002(2) 0.001(2) -0.002(2)
C21 0.030(3) 0.051(3) 0.028(3) -0.005(3) 0.006(2) 0.003(3)
C48 0.044(3) 0.028(3) 0.060(4) 0.000(3) -0.001(3) -0.007(2)
C49 0.027(3) 0.029(3) 0.064(4) -0.008(3) 0.004(3) -0.007(2)
C31 0.032(3) 0.026(2) 0.042(3) -0.011(2) -0.015(2) -0.002(2)
C40 0.021(2) 0.019(2) 0.033(3) -0.003(2) 0.007(2) -0.0016(19)
C74 0.056(4) 0.026(3) 0.043(4) 0.005(2) 0.016(3) -0.004(3)
C58 0.023(2) 0.040(3) 0.029(3) 0.001(2) -0.005(2) 0.009(2)
C7 0.021(2) 0.024(2) 0.045(3) -0.005(2) 0.000(2) 0.004(2)
C26 0.028(3) 0.035(3) 0.046(4) -0.001(2) 0.003(2) 0.000(2)
C50 0.018(2) 0.034(3) 0.029(3) -0.006(2) 0.000(2) 0.005(2)
C20 0.038(3) 0.039(3) 0.033(3) 0.006(3) 0.008(2) 0.011(3)
C71 0.070(5) 0.026(3) 0.065(5) 0.008(3) 0.031(4) -0.008(3)
C56 0.026(3) 0.041(3) 0.035(3) -0.010(2) 0.006(2) 0.002(2)
C51 0.023(3) 0.051(3) 0.036(3) -0.017(3) -0.001(2) 0.001(2)
C13 0.031(3) 0.050(3) 0.033(3) -0.005(3) -0.008(2) -0.001(3)
C55 0.036(3) 0.041(3) 0.033(3) -0.001(2) -0.003(2) 0.006(2)
C63 0.037(3) 0.052(3) 0.036(4) -0.005(3) -0.004(3) 0.011(3)
C19 0.047(3) 0.026(2) 0.041(4) 0.005(2) 0.011(3) 0.002(2)
C32 0.062(4) 0.042(3) 0.036(4) -0.002(3) -0.015(3) -0.009(3)
C30 0.046(3) 0.034(3) 0.042(4) -0.007(3) -0.005(3) -0.008(3)
C64A 0.018(3) 0.047(7) 0.024(7) -0.008(6) 0.000(3) -0.003(4)
C15 0.021(2) 0.038(3) 0.044(4) 0.000(3) 0.004(2) -0.003(2)
C14 0.026(3) 0.045(3) 0.048(4) 0.001(3) -0.010(3) -0.005(2)
C73 0.070(5) 0.041(3) 0.044(4) 0.011(3) 0.014(3) 0.004(3)
C61 0.051(4) 0.046(3) 0.054(4) 0.013(3) -0.004(3) 0.012(3)
C27 0.030(3) 0.031(3) 0.065(4) 0.011(3) 0.006(3) 0.001(2)
C59 0.045(3) 0.039(3) 0.032(3) -0.001(2) 0.001(3) 0.011(3)
C28 0.028(3) 0.029(3) 0.089(5) -0.003(3) 0.001(3) -0.006(2)
C72 0.080(5) 0.030(3) 0.049(4) 0.012(3) 0.026(4) 0.000(3)
C36 0.041(3) 0.036(3) 0.062(4) -0.014(3) -0.026(3) 0.005(3)
C54 0.054(4) 0.064(4) 0.037(4) 0.010(3) 0.002(3) 0.014(3)
C23 0.031(3) 0.025(3) 0.083(5) -0.010(3) 0.003(3) 0.005(2)
C33 0.115(7) 0.058(4) 0.035(4) 0.001(3) -0.021(4) -0.033(5)
C29 0.046(4) 0.036(3) 0.070(5) -0.014(3) -0.010(3) -0.016(3)
C62 0.057(4) 0.068(4) 0.030(3) 0.010(3) -0.001(3) 0.011(3)
C53 0.040(3) 0.093(6) 0.034(4) -0.010(4) -0.006(3) 0.017(4)
C52 0.032(3) 0.078(5) 0.044(4) -0.023(4) -0.006(3) 0.000(3)
C60 0.056(4) 0.037(3) 0.046(4) 0.002(3) -0.002(3) 0.006(3)
C35 0.089(6) 0.043(4) 0.091(7) -0.017(4) -0.059(6) 0.018(4)
C34 0.125(8) 0.039(4) 0.080(6) -0.005(4) -0.078(6) 0.006(5)
C69A 0.025(5) 0.054(7) 0.037(8) -0.008(5) 0.000(4) -0.001(5)
C65A 0.023(3) 0.054(7) 0.028(4) 0.006(5) 0.001(3) 0.002(5)
C67A 0.022(5) 0.093(10) 0.036(6) -0.012(7) 0.003(4) -0.014(6)
C66A 0.024(4) 0.089(9) 0.041(5) -0.005(7) 0.004(3) -0.006(6)
C68A 0.037(6) 0.058(7) 0.057(8) -0.013(6) 0.010(5) -0.025(5)
C67B 0.022(5) 0.093(10) 0.036(6) -0.012(7) 0.003(4) -0.014(6)
C68B 0.037(6) 0.058(7) 0.057(8) -0.013(6) 0.010(5) -0.025(5)
C65B 0.023(3) 0.054(7) 0.028(4) 0.006(5) 0.001(3) 0.002(5)
C69B 0.025(5) 0.054(7) 0.037(8) -0.008(5) 0.000(4) -0.001(5)
C64B 0.018(3) 0.047(7) 0.024(7) -0.008(6) 0.000(3) -0.003(4)
C66B 0.024(4) 0.089(9) 0.041(5) -0.005(7) 0.004(3) -0.006(6)
Cl4A 0.181(5) 0.130(4) 0.095(3) -0.008(3) -0.055(3) -0.017(3)
Cl3A 0.098(3) 0.116(3) 0.187(5) 0.000(3) -0.026(3) -0.027(3)
C75A 0.073(8) 0.088(9) 0.107(11) -0.038(8) -0.029(7) 0.021(7)
Cl3B 0.098(3) 0.116(3) 0.187(5) 0.000(3) -0.026(3) -0.027(3)
Cl4B 0.181(5) 0.130(4) 0.095(3) -0.008(3) -0.055(3) -0.017(3)
C75B 0.073(8) 0.088(9) 0.107(11) -0.038(8) -0.029(7) 0.021(7)

loop_
_atom_type_symbol
_atom_type_description
_atom_type_scat_dispersion_real
_atom_type_scat_dispersion_imag
_atom_type_scat_source
C C 0.0033 0.0016 'International Tables Vol C Tables 4.2.6.8 and 6.1.1.4'
H H 0.0000 0.0000 'International Tables Vol C Tables 4.2.6.8 and 6.1.1.4'
Cl Cl 0.1484 0.1585 'International Tables Vol C Tables 4.2.6.8 and 6.1.1.4'
N N 0.0061 0.0033 'International Tables Vol C Tables 4.2.6.8 and 6.1.1.4'
Pt Pt -1.7033 8.3905 'International Tables Vol C Tables 4.2.6.8 and 6.1.1.4'

loop_
_exptl_crystal_face_index_h
_exptl_crystal_face_index_k
_exptl_crystal_face_index_l
_exptl_crystal_face_perp_dist
24 3 -16 0.0543
15 -21 15 0.1120
-24 -4 17 0.0656
-15 21 -15 0.1353
22 3 -24 0.0531
11 14 39 0.0815
-5 10 49 0.0653
-24 -5 16 0.0623
-5 -13 -46 0.0983
13 19 -28 0.1116
2 -24 25 0.1101

loop_
_geom_angle_atom_site_label_1
_geom_angle_atom_site_label_2
_geom_angle_atom_site_label_3
_geom_angle
_geom_angle_site_symmetry_1
_geom_angle_site_symmetry_3
_geom_angle_publ_flag
Cl1 Pt1 Cl2 178.06(5) . . ?
N3 Pt1 Cl2 90.10(13) . . ?
N3 Pt1 Cl1 91.59(13) . . ?
C1 Pt1 Cl2 87.93(13) . . ?
C1 Pt1 Cl1 90.41(13) . . ?
C1 Pt1 N3 177.29(18) . . ?
C1 N1 C4 124.4(4) . . ?
C1 N1 C2 110.6(4) . . ?
C2 N1 C4 125.1(4) . . ?
C1 N2 C37 126.5(4) . . ?
C1 N2 C3 110.1(4) . . ?
C3 N2 C37 123.1(4) . . ?
C70 N3 Pt1 120.3(4) . . ?
C70 N3 C74 117.8(5) . . ?
C74 N3 Pt1 121.5(3) . . ?
N1 C1 Pt1 125.4(3) . . ?
N1 C1 N2 105.3(4) . . ?
N2 C1 Pt1 129.1(3) . . ?
C38 C37 N2 120.0(4) . . ?
C38 C37 C42 121.6(4) . . ?
C42 C37 N2 118.4(4) . . ?
C37 C38 C43 120.2(4) . . ?
C39 C38 C37 118.6(4) . . ?
C39 C38 C43 121.0(4) . . ?
C5 C4 N1 119.5(4) . . ?
C5 C4 C9 121.7(4) . . ?
C9 C4 N1 118.8(4) . . ?
C4 C5 C10 121.5(4) . . ?
C6 C5 C4 117.6(4) . . ?
C6 C5 C10 120.6(4) . . ?
C38 C43 H43 106.2 . . ?
C44 C43 C38 111.0(4) . . ?
C44 C43 H43 106.2 . . ?
C44 C43 C50 113.8(4) . . ?
C50 C43 C38 112.7(4) . . ?
C50 C43 H43 106.2 . . ?
C45 C46 H46 119.9 . . ?
C47 C46 H46 119.9 . . ?
C47 C46 C45 120.2(5) . . ?
C4 C9 C24 120.7(4) . . ?
C8 C9 C4 118.0(4) . . ?
C8 C9 C24 121.2(4) . . ?
C37 C42 C41 117.5(4) . . ?
C37 C42 C57 122.7(4) . . ?
C41 C42 C57 119.5(4) . . ?
C22 C17 C10 123.0(4) . . ?
C22 C17 C18 118.0(5) . . ?
C18 C17 C10 119.0(4) . . ?
C46 C45 H45 120.0 . . ?
C44 C45 C46 120.1(5) . . ?
C44 C45 H45 120.0 . . ?
C38 C39 H39 119.2 . . ?
C40 C39 C38 121.5(5) . . ?
C40 C39 H39 119.2 . . ?
N2 C3 H3 126.7 . . ?
C2 C3 N2 106.6(4) . . ?
C2 C3 H3 126.7 . . ?
C12 C11 C10 120.8(4) . . ?
C16 C11 C10 121.1(5) . . ?
C16 C11 C12 118.0(4) . . ?
C5 C10 C17 110.6(4) . . ?
C5 C10 H10 107.4 . . ?
C17 C10 H10 107.4 . . ?
C11 C10 C5 113.5(4) . . ?
C11 C10 C17 110.2(4) . . ?
C11 C10 H10 107.4 . . ?
C17 C22 H22 119.7 . . ?
C17 C22 C21 120.6(5) . . ?
C21 C22 H22 119.7 . . ?
C45 C44 C43 118.7(4) . . ?
C45 C44 C49 118.8(5) . . ?
C49 C44 C43 122.5(4) . . ?
C9 C8 H8 119.1 . . ?
C9 C8 C7 121.9(4) . . ?
C7 C8 H8 119.1 . . ?
C42 C41 H41 119.0 . . ?
C40 C41 C42 121.9(4) . . ?
C40 C41 H41 119.0 . . ?
N1 C2 H2 126.3 . . ?
C3 C2 N1 107.3(4) . . ?
C3 C2 H2 126.3 . . ?
C46 C47 H47 120.0 . . ?
C46 C47 C48 119.9(5) . . ?
C48 C47 H47 120.0 . . ?
N3 C70 H70 119.0 . . ?
N3 C70 C71 121.9(7) . . ?
C71 C70 H70 119.0 . . ?
C9 C24 H24 106.4 . . ?
C25 C24 C9 113.1(4) . . ?
C25 C24 H24 106.4 . . ?
C31 C24 C9 111.2(4) . . ?
C31 C24 H24 106.4 . . ?
C31 C24 C25 112.7(4) . . ?
C11 C12 H12 119.5 . . ?
C13 C12 C11 121.0(5) . . ?
C13 C12 H12 119.5 . . ?
C42 C57 H57 107.5 . . ?
C42 C57 H57A 104.2 . . ?
C42 C57 C58 111.3(4) . . ?
C42 C57 C64A 116.0(8) . . ?
C42 C57 C64B 107.3(17) . . ?
C58 C57 H57 107.5 . . ?
C58 C57 H57A 104.2 . . ?
C64A C57 H57 107.5 . . ?
C64A C57 C58 106.6(5) . . ?
C64B C57 H57A 104.2 . . ?
C64B C57 C58 123.7(8) . . ?
C5 C6 H6 118.8 . . ?
C7 C6 C5 122.4(4) . . ?
C7 C6 H6 118.8 . . ?
C17 C18 H18 119.7 . . ?
C19 C18 C17 120.7(5) . . ?
C19 C18 H18 119.7 . . ?
C26 C25 C24 119.0(5) . . ?
C26 C25 C30 117.8(5) . . ?
C30 C25 C24 123.2(5) . . ?
C11 C16 H16 119.5 . . ?
C15 C16 C11 121.1(5) . . ?
C15 C16 H16 119.5 . . ?
C22 C21 H21 119.6 . . ?
C20 C21 C22 120.8(5) . . ?
C20 C21 H21 119.6 . . ?
C47 C48 H48 119.6 . . ?
C47 C48 C49 120.8(5) . . ?
C49 C48 H48 119.6 . . ?
C44 C49 H49 119.9 . . ?
C48 C49 C44 120.1(5) . . ?
C48 C49 H49 119.9 . . ?
C32 C31 C24 123.7(5) . . ?
C32 C31 C36 118.7(6) . . ?
C36 C31 C24 117.6(6) . . ?
C39 C40 C56 120.7(5) . . ?
C41 C40 C39 118.6(4) . . ?
C41 C40 C56 120.7(4) . . ?
N3 C74 H74 118.6 . . ?
N3 C74 C73 122.8(6) . . ?
C73 C74 H74 118.6 . . ?
C63 C58 C57 119.3(5) . . ?
C63 C58 C59 117.5(5) . . ?
C59 C58 C57 123.1(5) . . ?
C8 C7 C23 120.3(5) . . ?
C6 C7 C8 118.1(4) . . ?
C6 C7 C23 121.5(5) . . ?
C25 C26 H26 119.3 . . ?
C25 C26 C27 121.3(6) . . ?
C27 C26 H26 119.3 . . ?
C51 C50 C43 123.8(5) . . ?
C51 C50 C55 118.7(5) . . ?
C55 C50 C43 117.5(4) . . ?
C21 C20 H20 120.8 . . ?
C19 C20 C21 118.5(5) . . ?
C19 C20 H20 120.8 . . ?
C70 C71 H71 120.2 . . ?
C72 C71 C70 119.6(6) . . ?
C72 C71 H71 120.2 . . ?
C40 C56 H56A 109.5 . . ?
C40 C56 H56B 109.5 . . ?
C40 C56 H56C 109.5 . . ?
H56A C56 H56B 109.5 . . ?
H56A C56 H56C 109.5 . . ?
H56B C56 H56C 109.5 . . ?
C50 C51 H51 119.5 . . ?
C50 C51 C52 121.1(6) . . ?
C52 C51 H51 119.5 . . ?
C12 C13 H13 120.0 . . ?
C14 C13 C12 120.1(5) . . ?
C14 C13 H13 120.0 . . ?
C50 C55 H55 119.4 . . ?
C54 C55 C50 121.2(6) . . ?
C54 C55 H55 119.4 . . ?
C58 C63 H63 119.6 . . ?
C58 C63 C62 120.8(6) . . ?
C62 C63 H63 119.6 . . ?
C18 C19 C20 121.3(5) . . ?
C18 C19 H19 119.3 . . ?
C20 C19 H19 119.3 . . ?
C31 C32 H32 120.3 . . ?
C31 C32 C33 119.3(7) . . ?
C33 C32 H32 120.3 . . ?
C25 C30 H30 119.9 . . ?
C25 C30 C29 120.2(6) . . ?
C29 C30 H30 119.9 . . ?
C69A C64A C57 115.8(6) . . ?
C69A C64A C65A 119.4(7) . . ?
C65A C64A C57 124.7(7) . . ?
C16 C15 H15 119.9 . . ?
C16 C15 C14 120.2(5) . . ?
C14 C15 H15 119.9 . . ?
C13 C14 C15 119.6(5) . . ?
C13 C14 H14 120.2 . . ?
C15 C14 H14 120.2 . . ?
C74 C73 H73 120.4 . . ?
C74 C73 C72 119.2(7) . . ?
C72 C73 H73 120.4 . . ?
C62 C61 H61 120.9 . . ?
C60 C61 H61 120.9 . . ?
C60 C61 C62 118.2(6) . . ?
C26 C27 H27 119.8 . . ?
C28 C27 C26 120.3(6) . . ?
C28 C27 H27 119.8 . . ?
C58 C59 H59 119.6 . . ?
C60 C59 C58 120.8(6) . . ?
C60 C59 H59 119.6 . . ?
C27 C28 H28 119.9 . . ?
C27 C28 C29 120.2(5) . . ?
C29 C28 H28 119.9 . . ?
C71 C72 C73 118.6(6) . . ?
C71 C72 H72 120.7 . . ?
C73 C72 H72 120.7 . . ?
C31 C36 H36 119.4 . . ?
C35 C36 C31 121.2(8) . . ?
C35 C36 H36 119.4 . . ?
C55 C54 H54 120.9 . . ?
C55 C54 C53 118.3(7) . . ?
C53 C54 H54 120.9 . . ?
C7 C23 H23A 109.5 . . ?
C7 C23 H23B 109.5 . . ?
C7 C23 H23C 109.5 . . ?
H23A C23 H23B 109.5 . . ?
H23A C23 H23C 109.5 . . ?
H23B C23 H23C 109.5 . . ?
C32 C33 H33 119.9 . . ?
C34 C33 C32 120.1(8) . . ?
C34 C33 H33 119.9 . . ?
C30 C29 H29 119.9 . . ?
C28 C29 C30 120.2(6) . . ?
C28 C29 H29 119.9 . . ?
C63 C62 H62 119.5 . . ?
C61 C62 C63 120.9(6) . . ?
C61 C62 H62 119.5 . . ?
C54 C53 H53 119.6 . . ?
C52 C53 C54 120.9(6) . . ?
C52 C53 H53 119.6 . . ?
C51 C52 H52 120.0 . . ?
C53 C52 C51 119.9(6) . . ?
C53 C52 H52 120.0 . . ?
C61 C60 C59 121.7(6) . . ?
C61 C60 H60 119.1 . . ?
C59 C60 H60 119.1 . . ?
C36 C35 H35 119.6 . . ?
C34 C35 C36 120.9(8) . . ?
C34 C35 H35 119.6 . . ?
C33 C34 H34 120.1 . . ?
C35 C34 C33 119.8(7) . . ?
C35 C34 H34 120.1 . . ?
C64A C69A H69A 119.4 . . ?
C64A C69A C68A 121.2(9) . . ?
C68A C69A H69A 119.4 . . ?
C64A C65A H65A 119.6 . . ?
C66A C65A C64A 120.7(9) . . ?
C66A C65A H65A 119.6 . . ?
C66A C67A H67A 118.9 . . ?
C68A C67A H67A 118.9 . . ?
C68A C67A C66A 122.1(10) . . ?
C65A C66A C67A 118.5(10) . . ?
C65A C66A H66A 120.8 . . ?
C67A C66A H66A 120.8 . . ?
C69A C68A H68A 121.0 . . ?
C67A C68A C69A 118.0(10) . . ?
C67A C68A H68A 121.0 . . ?
C68B C67B H67B 119.6 . . ?
C66B C67B H67B 119.6 . . ?
C66B C67B C68B 121(2) . . ?
C67B C68B H68B 121.3 . . ?
C69B C68B C67B 117(2) . . ?
C69B C68B H68B 121.3 . . ?
C64B C65B H65B 118.0 . . ?
C66B C65B H65B 118.0 . . ?
C66B C65B C64B 124.0(18) . . ?
C68B C69B H69B 118.0 . . ?
C64B C69B C68B 124.0(17) . . ?
C64B C69B H69B 118.0 . . ?
C65B C64B C57 119.7(15) . . ?
C69B C64B C57 125.2(14) . . ?
C69B C64B C65B 115.1(13) . . ?
C67B C66B H66B 120.8 . . ?
C65B C66B C67B 118(2) . . ?
C65B C66B H66B 120.8 . . ?
Cl4A C75A H75A 109.1 . . ?
Cl4A C75A H75B 109.1 . . ?
Cl3A C75A Cl4A 112.3(5) . . ?
Cl3A C75A H75A 109.1 . . ?
Cl3A C75A H75B 109.1 . . ?
H75A C75A H75B 107.9 . . ?
Cl3B C75B Cl4B 115.4(6) . . ?
Cl3B C75B H75C 108.4 . . ?
Cl3B C75B H75D 108.4 . . ?
Cl4B C75B H75C 108.4 . . ?
Cl4B C75B H75D 108.4 . . ?
H75C C75B H75D 107.5 . . ?

loop_
_geom_bond_atom_site_label_1
_geom_bond_atom_site_label_2
_geom_bond_distance
_geom_bond_site_symmetry_2
_geom_bond_publ_flag
Pt1 Cl2 2.3087(12) . ?
Pt1 Cl1 2.2971(14) . ?
Pt1 N3 2.110(4) . ?
Pt1 C1 1.969(5) . ?
N1 C1 1.352(6) . ?
N1 C4 1.452(6) . ?
N1 C2 1.388(6) . ?
N2 C1 1.362(6) . ?
N2 C37 1.452(6) . ?
N2 C3 1.399(6) . ?
N3 C70 1.342(7) . ?
N3 C74 1.343(8) . ?
C37 C38 1.393(7) . ?
C37 C42 1.399(6) . ?
C38 C43 1.530(6) . ?
C38 C39 1.393(6) . ?
C4 C5 1.395(6) . ?
C4 C9 1.398(6) . ?
C5 C10 1.532(6) . ?
C5 C6 1.392(6) . ?
C43 H43 1.0000 . ?
C43 C44 1.517(7) . ?
C43 C50 1.524(7) . ?
C46 H46 0.9500 . ?
C46 C45 1.394(8) . ?
C46 C47 1.366(8) . ?
C9 C8 1.389(6) . ?
C9 C24 1.531(6) . ?
C42 C41 1.409(6) . ?
C42 C57 1.521(7) . ?
C17 C10 1.538(7) . ?
C17 C22 1.386(7) . ?
C17 C18 1.396(7) . ?
C45 H45 0.9500 . ?
C45 C44 1.382(7) . ?
C39 H39 0.9500 . ?
C39 C40 1.392(7) . ?
C3 H3 0.9500 . ?
C3 C2 1.344(7) . ?
C11 C10 1.521(6) . ?
C11 C12 1.392(7) . ?
C11 C16 1.391(7) . ?
C10 H10 1.0000 . ?
C22 H22 0.9500 . ?
C22 C21 1.388(8) . ?
C44 C49 1.397(7) . ?
C8 H8 0.9500 . ?
C8 C7 1.390(7) . ?
C41 H41 0.9500 . ?
C41 C40 1.382(7) . ?
C2 H2 0.9500 . ?
C47 H47 0.9500 . ?
C47 C48 1.369(9) . ?
C70 H70 0.9500 . ?
C70 C71 1.395(9) . ?
C24 H24 1.0000 . ?
C24 C25 1.519(6) . ?
C24 C31 1.517(7) . ?
C12 H12 0.9500 . ?
C12 C13 1.389(7) . ?
C57 H57 1.0000 . ?
C57 H57A 1.0000 . ?
C57 C58 1.535(7) . ?
C57 C64A 1.522(7) . ?
C57 C64B 1.529(9) . ?
C6 H6 0.9500 . ?
C6 C7 1.384(7) . ?
C18 H18 0.9500 . ?
C18 C19 1.371(8) . ?
C25 C26 1.390(8) . ?
C25 C30 1.392(8) . ?
C16 H16 0.9500 . ?
C16 C15 1.381(7) . ?
C21 H21 0.9500 . ?
C21 C20 1.381(8) . ?
C48 H48 0.9500 . ?
C48 C49 1.371(8) . ?
C49 H49 0.9500 . ?
C31 C32 1.370(9) . ?
C31 C36 1.398(8) . ?
C40 C56 1.509(7) . ?
C74 H74 0.9500 . ?
C74 C73 1.378(8) . ?
C58 C63 1.385(8) . ?
C58 C59 1.396(8) . ?
C7 C23 1.500(7) . ?
C26 H26 0.9500 . ?
C26 C27 1.392(7) . ?
C50 C51 1.378(7) . ?
C50 C55 1.401(8) . ?
C20 H20 0.9500 . ?
C20 C19 1.379(8) . ?
C71 H71 0.9500 . ?
C71 C72 1.363(10) . ?
C56 H56A 0.9800 . ?
C56 H56B 0.9800 . ?
C56 H56C 0.9800 . ?
C51 H51 0.9500 . ?
C51 C52 1.379(9) . ?
C13 H13 0.9500 . ?
C13 C14 1.377(8) . ?
C55 H55 0.9500 . ?
C55 C54 1.388(8) . ?
C63 H63 0.9500 . ?
C63 C62 1.391(9) . ?
C19 H19 0.9500 . ?
C32 H32 0.9500 . ?
C32 C33 1.410(10) . ?
C30 H30 0.9500 . ?
C30 C29 1.407(8) . ?
C64A C69A 1.380(8) . ?
C64A C65A 1.396(8) . ?
C15 H15 0.9500 . ?
C15 C14 1.387(8) . ?
C14 H14 0.9500 . ?
C73 H73 0.9500 . ?
C73 C72 1.383(9) . ?
C61 H61 0.9500 . ?
C61 C62 1.384(10) . ?
C61 C60 1.366(9) . ?
C27 H27 0.9500 . ?
C27 C28 1.355(9) . ?
C59 H59 0.9500 . ?
C59 C60 1.380(8) . ?
C28 H28 0.9500 . ?
C28 C29 1.372(10) . ?
C72 H72 0.9500 . ?
C36 H36 0.9500 . ?
C36 C35 1.363(10) . ?
C54 H54 0.9500 . ?
C54 C53 1.398(10) . ?
C23 H23A 0.9800 . ?
C23 H23B 0.9800 . ?
C23 H23C 0.9800 . ?
C33 H33 0.9500 . ?
C33 C34 1.387(12) . ?
C29 H29 0.9500 . ?
C62 H62 0.9500 . ?
C53 H53 0.9500 . ?
C53 C52 1.378(10) . ?
C52 H52 0.9500 . ?
C60 H60 0.9500 . ?
C35 H35 0.9500 . ?
C35 C34 1.344(13) . ?
C34 H34 0.9500 . ?
C69A H69A 0.9500 . ?
C69A C68A 1.393(8) . ?
C65A H65A 0.9500 . ?
C65A C66A 1.382(13) . ?
C67A H67A 0.9500 . ?
C67A C66A 1.392(9) . ?
C67A C68A 1.385(16) . ?
C66A H66A 0.9500 . ?
C68A H68A 0.9500 . ?
C67B H67B 0.9500 . ?
C67B C68B 1.42(3) . ?
C67B C66B 1.394(10) . ?
C68B H68B 0.9500 . ?
C68B C69B 1.401(10) . ?
C65B H65B 0.9500 . ?
C65B C64B 1.399(10) . ?
C65B C66B 1.39(3) . ?
C69B H69B 0.9500 . ?
C69B C64B 1.396(10) . ?
C66B H66B 0.9500 . ?
Cl4A C75A 1.743(5) . ?
Cl3A C75A 1.732(5) . ?
C75A H75A 0.9900 . ?
C75A H75B 0.9900 . ?
Cl3B C75B 1.739(5) . ?
Cl4B C75B 1.745(5) . ?
C75B H75C 0.9900 . ?
C75B H75D 0.9900 . ?

loop_
_geom_torsion_atom_site_label_1
_geom_torsion_atom_site_label_2
_geom_torsion_atom_site_label_3
_geom_torsion_atom_site_label_4
_geom_torsion
_geom_torsion_site_symmetry_1
_geom_torsion_site_symmetry_2
_geom_torsion_site_symmetry_3
_geom_torsion_site_symmetry_4
_geom_torsion_publ_flag
Pt1 N3 C70 C71 171.6(5) . . . . ?
Pt1 N3 C74 C73 -171.4(5) . . . . ?
N1 C4 C5 C10 -12.0(7) . . . . ?
N1 C4 C5 C6 173.8(4) . . . . ?
N1 C4 C9 C8 -174.9(4) . . . . ?
N1 C4 C9 C24 9.9(7) . . . . ?
N2 C37 C38 C43 8.1(6) . . . . ?
N2 C37 C38 C39 -177.6(4) . . . . ?
N2 C37 C42 C41 176.9(4) . . . . ?
N2 C37 C42 C57 -9.1(7) . . . . ?
N2 C3 C2 N1 -1.8(5) . . . . ?
N3 C70 C71 C72 -0.2(10) . . . . ?
N3 C74 C73 C72 -0.1(10) . . . . ?
C1 N1 C4 C5 -110.2(5) . . . . ?
C1 N1 C4 C9 69.7(6) . . . . ?
C1 N1 C2 C3 0.7(5) . . . . ?
C1 N2 C37 C38 68.4(6) . . . . ?
C1 N2 C37 C42 -113.9(5) . . . . ?
C1 N2 C3 C2 2.4(5) . . . . ?
C37 N2 C1 Pt1 -10.7(7) . . . . ?
C37 N2 C1 N1 172.8(4) . . . . ?
C37 N2 C3 C2 -172.5(4) . . . . ?
C37 C38 C43 C44 70.3(5) . . . . ?
C37 C38 C43 C50 -160.7(4) . . . . ?
C37 C38 C39 C40 -0.1(7) . . . . ?
C37 C42 C41 C40 1.6(7) . . . . ?
C37 C42 C57 C58 -86.9(5) . . . . ?
C37 C42 C57 C64A 151.0(6) . . . . ?
C37 C42 C57 C64B 135.0(13) . . . . ?
C38 C37 C42 C41 -5.5(7) . . . . ?
C38 C37 C42 C57 168.5(4) . . . . ?
C38 C43 C44 C45 -142.5(5) . . . . ?
C38 C43 C44 C49 39.5(7) . . . . ?
C38 C43 C50 C51 -115.0(5) . . . . ?
C38 C43 C50 C55 67.4(6) . . . . ?
C38 C39 C40 C41 -3.7(7) . . . . ?
C38 C39 C40 C56 177.7(4) . . . . ?
C4 N1 C1 Pt1 3.0(6) . . . . ?
C4 N1 C1 N2 179.7(4) . . . . ?
C4 N1 C2 C3 -178.3(4) . . . . ?
C4 C5 C10 C17 -80.3(6) . . . . ?
C4 C5 C10 C11 155.3(5) . . . . ?
C4 C5 C6 C7 2.0(8) . . . . ?
C4 C9 C8 C7 0.3(8) . . . . ?
C4 C9 C24 C25 -166.6(5) . . . . ?
C4 C9 C24 C31 65.3(6) . . . . ?
C5 C4 C9 C8 5.0(8) . . . . ?
C5 C4 C9 C24 -170.2(5) . . . . ?
C5 C6 C7 C8 3.0(8) . . . . ?
C5 C6 C7 C23 -176.6(6) . . . . ?
C43 C38 C39 C40 174.1(4) . . . . ?
C43 C44 C49 C48 176.2(5) . . . . ?
C43 C50 C51 C52 -178.3(5) . . . . ?
C43 C50 C55 C54 179.1(5) . . . . ?
C46 C45 C44 C43 -177.4(5) . . . . ?
C46 C45 C44 C49 0.7(8) . . . . ?
C46 C47 C48 C49 0.8(10) . . . . ?
C9 C4 C5 C10 168.1(5) . . . . ?
C9 C4 C5 C6 -6.1(7) . . . . ?
C9 C8 C7 C6 -4.1(8) . . . . ?
C9 C8 C7 C23 175.4(5) . . . . ?
C9 C24 C25 C26 67.8(6) . . . . ?
C9 C24 C25 C30 -113.5(6) . . . . ?
C9 C24 C31 C32 30.6(7) . . . . ?
C9 C24 C31 C36 -148.7(4) . . . . ?
C42 C37 C38 C43 -169.5(4) . . . . ?
C42 C37 C38 C39 4.8(7) . . . . ?
C42 C41 C40 C39 2.9(7) . . . . ?
C42 C41 C40 C56 -178.4(5) . . . . ?
C42 C57 C58 C63 158.6(5) . . . . ?
C42 C57 C58 C59 -20.2(7) . . . . ?
C42 C57 C64A C69A -66.2(17) . . . . ?
C42 C57 C64A C65A 116.3(16) . . . . ?
C42 C57 C64B C65B 125(3) . . . . ?
C42 C57 C64B C69B -56(5) . . . . ?
C17 C22 C21 C20 1.1(8) . . . . ?
C17 C18 C19 C20 0.8(8) . . . . ?
C45 C46 C47 C48 -1.9(9) . . . . ?
C45 C44 C49 C48 -1.8(9) . . . . ?
C39 C38 C43 C44 -103.8(5) . . . . ?
C39 C38 C43 C50 25.2(6) . . . . ?
C3 N2 C1 Pt1 174.7(3) . . . . ?
C3 N2 C1 N1 -1.9(5) . . . . ?
C3 N2 C37 C38 -117.6(5) . . . . ?
C3 N2 C37 C42 60.1(6) . . . . ?
C11 C12 C13 C14 -1.2(9) . . . . ?
C11 C16 C15 C14 -1.0(8) . . . . ?
C10 C5 C6 C7 -172.2(5) . . . . ?
C10 C17 C22 C21 177.3(4) . . . . ?
C10 C17 C18 C19 -178.2(5) . . . . ?
C10 C11 C12 C13 -178.2(5) . . . . ?
C10 C11 C16 C15 179.3(5) . . . . ?
C22 C17 C10 C5 -7.1(6) . . . . ?
C22 C17 C10 C11 119.1(5) . . . . ?
C22 C17 C18 C19 1.9(7) . . . . ?
C22 C21 C20 C19 1.6(8) . . . . ?
C44 C43 C50 C51 12.5(7) . . . . ?
C44 C43 C50 C55 -165.1(4) . . . . ?
C8 C9 C24 C25 18.3(7) . . . . ?
C8 C9 C24 C31 -109.8(5) . . . . ?
C41 C42 C57 C58 87.0(5) . . . . ?
C41 C42 C57 C64A -35.1(8) . . . . ?
C41 C42 C57 C64B -51.1(14) . . . . ?
C2 N1 C1 Pt1 -176.0(3) . . . . ?
C2 N1 C1 N2 0.7(5) . . . . ?
C2 N1 C4 C5 68.7(6) . . . . ?
C2 N1 C4 C9 -111.4(5) . . . . ?
C47 C46 C45 C44 1.1(8) . . . . ?
C47 C48 C49 C44 1.0(10) . . . . ?
C70 N3 C74 C73 1.4(9) . . . . ?
C70 C71 C72 C73 1.6(10) . . . . ?
C24 C9 C8 C7 175.5(5) . . . . ?
C24 C25 C26 C27 178.7(5) . . . . ?
C24 C25 C30 C29 -178.5(5) . . . . ?
C24 C31 C32 C33 -178.0(5) . . . . ?
C24 C31 C36 C35 179.1(5) . . . . ?
C12 C11 C10 C5 -98.2(5) . . . . ?
C12 C11 C10 C17 137.1(5) . . . . ?
C12 C11 C16 C15 0.5(7) . . . . ?
C12 C13 C14 C15 0.8(9) . . . . ?
C57 C42 C41 C40 -172.6(4) . . . . ?
C57 C58 C63 C62 179.6(5) . . . . ?
C57 C58 C59 C60 179.7(5) . . . . ?
C57 C64A C69A C68A -175.9(12) . . . . ?
C57 C64A C65A C66A 177.4(13) . . . . ?
C6 C5 C10 C17 93.7(5) . . . . ?
C6 C5 C10 C11 -30.7(7) . . . . ?
C18 C17 C10 C5 173.0(4) . . . . ?
C18 C17 C10 C11 -60.8(5) . . . . ?
C18 C17 C22 C21 -2.7(7) . . . . ?
C25 C24 C31 C32 -97.6(6) . . . . ?
C25 C24 C31 C36 83.0(6) . . . . ?
C25 C26 C27 C28 0.5(8) . . . . ?
C25 C30 C29 C28 -0.8(10) . . . . ?
C16 C11 C10 C5 83.0(6) . . . . ?
C16 C11 C10 C17 -41.6(6) . . . . ?
C16 C11 C12 C13 0.6(8) . . . . ?
C16 C15 C14 C13 0.3(8) . . . . ?
C21 C20 C19 C18 -2.5(8) . . . . ?
C31 C24 C25 C26 -165.0(5) . . . . ?
C31 C24 C25 C30 13.8(7) . . . . ?
C31 C32 C33 C34 -1.7(9) . . . . ?
C31 C36 C35 C34 -0.4(10) . . . . ?
C74 N3 C70 C71 -1.3(8) . . . . ?
C74 C73 C72 C71 -1.5(10) . . . . ?
C58 C57 C64A C69A 169.3(13) . . . . ?
C58 C57 C64A C65A -8(2) . . . . ?
C58 C57 C64B C65B -7(5) . . . . ?
C58 C57 C64B C69B 172(3) . . . . ?
C58 C63 C62 C61 1.5(9) . . . . ?
C58 C59 C60 C61 -0.1(10) . . . . ?
C26 C25 C30 C29 0.2(8) . . . . ?
C26 C27 C28 C29 -1.1(9) . . . . ?
C50 C43 C44 C45 89.1(6) . . . . ?
C50 C43 C44 C49 -89.0(6) . . . . ?
C50 C51 C52 C53 -0.3(9) . . . . ?
C50 C55 C54 C53 -1.0(9) . . . . ?
C51 C50 C55 C54 1.4(8) . . . . ?
C55 C50 C51 C52 -0.8(8) . . . . ?
C55 C54 C53 C52 -0.1(9) . . . . ?
C63 C58 C59 C60 0.8(8) . . . . ?
C32 C31 C36 C35 -0.3(8) . . . . ?
C32 C33 C34 C35 1.1(11) . . . . ?
C30 C25 C26 C27 -0.1(8) . . . . ?
C64A C57 C58 C63 -74.0(10) . . . . ?
C64A C57 C58 C59 107.1(10) . . . . ?
C64A C69A C68A C67A -2(2) . . . . ?
C64A C65A C66A C67A -1.7(18) . . . . ?
C27 C28 C29 C30 1.3(10) . . . . ?
C59 C58 C63 C62 -1.5(8) . . . . ?
C36 C31 C32 C33 1.3(8) . . . . ?
C36 C35 C34 C33 0.0(11) . . . . ?
C54 C53 C52 C51 0.7(10) . . . . ?
C62 C61 C60 C59 -0.1(10) . . . . ?
C60 C61 C62 C63 -0.6(10) . . . . ?
C69A C64A C65A C66A 0(2) . . . . ?
C65A C64A C69A C68A 2(3) . . . . ?
C66A C67A C68A C69A 0.0(17) . . . . ?
C68A C67A C66A C65A 1.7(16) . . . . ?
C67B C68B C69B C64B -2(5) . . . . ?
C68B C67B C66B C65B 2(4) . . . . ?
C68B C69B C64B C57 -173(3) . . . . ?
C68B C69B C64B C65B 7(6) . . . . ?
C64B C57 C58 C63 -71(2) . . . . ?
C64B C57 C58 C59 110(2) . . . . ?
C64B C65B C66B C67B 3(5) . . . . ?
C66B C67B C68B C69B -2(4) . . . . ?
C66B C65B C64B C57 172(3) . . . . ?
C66B C65B C64B C69B -7(6) . . . . ?

loop_
_exptl_oxdiff_crystal_face_indexfrac_h
_exptl_oxdiff_crystal_face_indexfrac_k
_exptl_oxdiff_crystal_face_indexfrac_l
_exptl_oxdiff_crystal_face_x
_exptl_oxdiff_crystal_face_y
_exptl_oxdiff_crystal_face_z
24.1465 2.5728 -15.8334 0.0223 0.0972 0.9950
14.6652 -20.9029 15.3331 0.2219 0.9282 0.2987
-23.7241 -4.1304 17.3362 -0.0070 -0.0335 -0.9994
-15.0770 20.6553 -14.8369 -0.2204 -0.9220 -0.3184
22.4356 2.9468 -24.4080 -0.1409 0.0350 0.9894
11.2260 14.0336 39.3329 0.9411 -0.2249 0.2524
-5.2928 9.7600 48.6686 0.8754 -0.2101 -0.4354
-23.6596 -5.3858 16.3891 -0.0350 0.0071 -0.9994
-5.2579 -13.1739 -45.5146 -0.9725 0.2328 0.0094
12.5460 19.0690 -27.8043 -0.1509 -0.6352 0.7575
2.0460 -23.9499 25.4613 0.2254 0.9432 -0.2442
